data_4020819
loop_
_publ_author_name
'Satoshi Shimono'
'Rui Tamura'
'Naohiko Ikuma'
'Tatsuya Takimoto'
'Naoyuki Kawame'
'Osamu Tamada'
'Naoko Sakai'
'Hiroaki Matsuura'
'Jun Yamauchi'

_publ_section_title
;
 Preparation and Characterization of New Chiral Nitronyl
 Nitroxides Bearing a Stereogenic Center in the Imidazolyl Framework
;
_journal_name_full 'Journal of Organic Chemistry'
_journal_page_first 475
_journal_page_last 481
_journal_paper_doi 10.1021/jo0354443
_journal_volume 69
_journal_year 2004
_chemical_formula_moiety 'C6 H12 N2 O5 '
_chemical_formula_sum 'C6 H12 N2 O5'
_chemical_formula_weight 192.171
_space_group_IT_number 14
_symmetry_cell_setting monoclinic
_symmetry_space_group_name_Hall '-P 2yn'
_symmetry_space_group_name_H-M 'P 1 21/n 1'
_cell_angle_alpha 90.00
_cell_angle_beta 91.623(3)
_cell_angle_gamma 90.00
_cell_formula_units_Z 12
_cell_length_a 6.3512(2)
_cell_length_b 19.1820(10)
_cell_length_c 22.1160(9)
_cell_measurement_temperature 298
_cell_volume 2693.3(2)
_exptl_crystal_density_diffrn 1.422
_cod_depositor_comments
;
The following automatic conversions were performed:
'_symmetry_cell_setting' value 'Monoclinic' changed to 'monoclinic'
according to '/home/saulius/struct/CIF-dictionaries/cif_core.dic'
dictionary named 'cif_core.dic' version 2.4.1 from 2010-06-29.

Automatic conversion script
Id: cif_fix_enum 1527 2010-12-29 10:47:43Z saulius 
;
_cod_original_sg_symbol_Hall '-P 2yn  '
_cod_original_sg_symbol_H-M 'P 21/n'
_cod_original_formula_sum 'C6 H12 N2 O5 '
_cod_database_code 4020819

loop_
_symmetry_equiv_pos_as_xyz
+X,+Y,+Z
-X,-Y,-Z
'-X+ 1/2,+Y+ 1/2,-Z+ 1/2'
'+X+ 1/2,-Y+ 1/2,+Z+ 1/2'

loop_
_atom_site_label
_atom_site_type_symbol
_atom_site_fract_x
_atom_site_fract_y
_atom_site_fract_z
_atom_site_U_iso_or_equiv
_atom_site_adp_type
_atom_site_occupancy
_atom_site_symmetry_multiplicity
_atom_site_calc_flag
_atom_site_refinement_flags
_atom_site_disorder_assembly
_atom_site_disorder_group
N1 N 0.9891(4) 0.18012(14) 0.38432(11) 0.0478(6) Uani 1 1 d . . .
N2 N 0.8794(4) 0.04973(12) 0.43881(10) 0.0423(5) Uani 1 1 d . . .
O3 O 0.6166(4) 0.19148(14) 0.30559(11) 0.0642(7) Uani 1 1 d . . .
O4 O 1.0685(4) 0.04189(13) 0.44461(11) 0.0644(6) Uani 1 1 d . . .
N5 N 0.3969(4) 0.28297(13) 0.59292(12) 0.0486(6) Uani 1 1 d . . .
O6 O 1.0547(4) 0.13830(15) 0.34775(12) 0.0704(7) Uani 1 1 d . . .
O7 O 0.7534(4) 0.75595(12) 0.74376(13) 0.0663(7) Uani 1 1 d . . .
O8 O 0.7631(4) 0.00595(12) 0.41644(12) 0.0668(7) Uani 1 1 d . . .
O9 O 0.3933(4) 0.32525(15) 0.71652(11) 0.0681(7) Uani 1 1 d . . .
C10 C 0.2831(4) 0.34935(14) 0.61320(12) 0.0354(6) Uani 1 1 d . . .
O11 O 1.0939(4) 0.22768(16) 0.40491(13) 0.0855(9) Uani 1 1 d . . .
O12 O 0.6024(4) 0.46438(18) 0.57285(15) 0.0932(10) Uani 1 1 d . . .
N13 N 1.0345(4) 0.64604(15) 0.73346(17) 0.0631(8) Uani 1 1 d . . .
C14 C 0.7634(4) 0.16972(13) 0.40665(11) 0.0345(6) Uani 1 1 d . . .
O15 O 0.5848(4) 0.28010(14) 0.59820(14) 0.0749(8) Uani 1 1 d . . .
C16 C 0.7810(4) 0.11830(13) 0.46168(11) 0.0348(6) Uani 1 1 d . . .
C17 C 0.7982(4) 0.63073(14) 0.73852(12) 0.0381(6) Uani 1 1 d . . .
N18 N 0.8880(4) 0.50388(13) 0.74360(13) 0.0542(7) Uani 1 1 d . . .
N19 N 0.5138(4) 0.41928(17) 0.54545(14) 0.0588(7) Uani 1 1 d . . .
O20 O 1.0750(4) 0.49996(15) 0.74888(16) 0.0901(10) Uani 1 1 d . . .
O21 O 1.1155(5) 0.6326(2) 0.68593(18) 0.1193(14) Uani 1 1 d . . .
O22 O 0.5953(5) 0.38509(19) 0.50602(16) 0.1049(12) Uani 1 1 d . . .
C23 C 0.4043(5) 0.37485(16) 0.66980(13) 0.0484(7) Uani 1 1 d . . .
C24 C 0.2808(4) 0.40228(16) 0.55964(13) 0.0419(6) Uani 1 1 d . . .
C25 C 0.7742(4) 0.56255(15) 0.77655(13) 0.0418(6) Uani 1 1 d . . .
C26 C 0.9237(5) 0.14440(18) 0.51325(14) 0.0539(8) Uani 1 1 d . . .
C27 C 0.5640(5) 0.10042(19) 0.48522(15) 0.0545(8) Uani 1 1 d . . .
C28 C 0.6314(5) 0.14152(16) 0.35276(13) 0.0455(7) Uani 1 1 d . . .
O29 O 1.1284(4) 0.66941(16) 0.77734(19) 0.1026(12) Uani 1 1 d . . .
C30 C 0.0598(5) 0.3290(2) 0.62915(17) 0.0596(9) Uani 1 1 d . . .
O31 O 0.2947(5) 0.23614(16) 0.5715(2) 0.1141(14) Uani 1 1 d . . .
C32 C 0.7051(5) 0.69258(16) 0.77158(15) 0.0493(7) Uani 1 1 d . . .
C33 C 0.1792(6) 0.47104(18) 0.57733(18) 0.0624(9) Uani 1 1 d . . .
C34 C 0.8728(8) 0.5644(2) 0.83981(16) 0.0741(11) Uani 1 1 d . . .
C35 C 0.6818(6) 0.24032(17) 0.42620(17) 0.0596(9) Uani 1 1 d . . .
O36 O 0.7921(6) 0.4646(2) 0.7129(3) 0.164(2) Uani 1 1 d . . .
C37 C 0.7018(7) 0.6253(2) 0.67505(15) 0.0693(10) Uani 1 1 d . . .
C38 C 0.1782(7) 0.3745(3) 0.50197(16) 0.0772(12) Uani 1 1 d . . .
C39 C 0.5423(5) 0.5424(2) 0.7798(2) 0.0785(13) Uani 1 1 d . . .
H3 H 0.7084 0.1840 0.2811 0.076(13) Uiso 1 1 calc R . .
H7 H 0.6577 0.7667 0.7199 0.074(13) Uiso 1 1 calc R . .
H9 H 0.5099 0.3079 0.7227 0.094(16) Uiso 1 1 calc R . .
H23A H 0.5504 0.3829 0.6602 0.066(11) Uiso 1 1 calc R . .
H23B H 0.3451 0.4187 0.6831 0.090(13) Uiso 1 1 calc R . .
H26A H 1.0572 0.1579 0.4977 0.060(10) Uiso 1 1 calc R . .
H26B H 0.9444 0.1079 0.5425 0.051(9) Uiso 1 1 calc R . .
H26C H 0.8595 0.1838 0.5321 0.069(11) Uiso 1 1 calc R . .
H27A H 0.5786 0.0666 0.5170 0.064(10) Uiso 1 1 calc R . .
H27B H 0.4775 0.0816 0.4529 0.072(11) Uiso 1 1 calc R . .
H27C H 0.4995 0.1418 0.5006 0.080(12) Uiso 1 1 calc R . .
H28A H 0.6956 0.0993 0.3378 0.049(9) Uiso 1 1 calc R . .
H28B H 0.4912 0.1299 0.3659 0.073(11) Uiso 1 1 calc R . .
H30A H -0.0146 0.3127 0.5935 0.080(13) Uiso 1 1 calc R . .
H30B H -0.0115 0.3688 0.6451 0.067(11) Uiso 1 1 calc R . .
H30C H 0.0647 0.2926 0.6590 0.062(10) Uiso 1 1 calc R . .
H32A H 0.5533 0.6874 0.7725 0.078(12) Uiso 1 1 calc R . .
H32B H 0.7594 0.6931 0.8130 0.079(12) Uiso 1 1 calc R . .
H33A H 0.0342 0.4632 0.5865 0.086(13) Uiso 1 1 calc R . .
H33B H 0.1871 0.5034 0.5444 0.078(12) Uiso 1 1 calc R . .
H33C H 0.2521 0.4898 0.6123 0.071(12) Uiso 1 1 calc R . .
H34A H 1.0169 0.5791 0.8378 0.106(18) Uiso 1 1 calc R . .
H34B H 0.8672 0.5187 0.8574 0.087(13) Uiso 1 1 calc R . .
H34C H 0.7966 0.5966 0.8643 0.088(13) Uiso 1 1 calc R . .
H35A H 0.5403 0.2355 0.4398 0.075(12) Uiso 1 1 calc R . .
H35B H 0.6834 0.2720 0.3926 0.082(13) Uiso 1 1 calc R . .
H35C H 0.7701 0.2581 0.4586 0.073(12) Uiso 1 1 calc R . .
H37A H 0.7579 0.5851 0.6552 0.070(11) Uiso 1 1 calc R . .
H37B H 0.7349 0.6665 0.6526 0.090(14) Uiso 1 1 calc R . .
H37C H 0.5517 0.6208 0.6773 0.082(13) Uiso 1 1 calc R . .
H38A H 0.2442 0.3314 0.4911 0.103(17) Uiso 1 1 calc R . .
H38B H 0.1942 0.4078 0.4700 0.111(17) Uiso 1 1 calc R . .
H38C H 0.0311 0.3666 0.5081 0.105(16) Uiso 1 1 calc R . .
H39A H 0.4708 0.5754 0.8047 0.083(13) Uiso 1 1 calc R . .
H39B H 0.5309 0.4967 0.7971 0.14(2) Uiso 1 1 calc R . .
H39C H 0.4793 0.5426 0.7399 0.095(16) Uiso 1 1 calc R . .

loop_
_atom_site_aniso_label
_atom_site_aniso_U_11
_atom_site_aniso_U_22
_atom_site_aniso_U_33
_atom_site_aniso_U_23
_atom_site_aniso_U_13
_atom_site_aniso_U_12
N1 0.0392(13) 0.0566(16) 0.0477(14) 0.0116(12) 0.0008(11) -0.0079(12)
N2 0.0477(14) 0.0386(13) 0.0404(13) 0.0029(10) -0.0009(10) 0.0018(11)
O3 0.0612(15) 0.0809(18) 0.0502(13) 0.0170(12) -0.0037(11) 0.0102(12)
O4 0.0461(13) 0.0679(16) 0.0793(17) 0.0022(13) 0.0024(11) 0.0169(11)
N5 0.0521(15) 0.0422(14) 0.0511(15) -0.0093(11) -0.0043(11) 0.0018(11)
O6 0.0560(14) 0.0844(19) 0.0722(16) 0.0073(14) 0.0256(12) 0.0099(13)
O7 0.0563(14) 0.0482(14) 0.0938(19) 0.0136(13) -0.0086(13) 0.0043(11)
O8 0.0779(17) 0.0425(13) 0.0791(17) -0.0149(12) -0.0157(13) -0.0051(11)
O9 0.0762(18) 0.0798(18) 0.0481(13) 0.0086(12) 0.0008(12) 0.0090(15)
C10 0.0268(12) 0.0363(14) 0.0433(14) -0.0032(11) 0.0020(10) -0.0012(10)
O11 0.0734(17) 0.095(2) 0.089(2) -0.0007(16) 0.0036(14) -0.0523(16)
O12 0.0590(16) 0.107(2) 0.114(2) 0.010(2) 0.0007(15) -0.0382(17)
N13 0.0390(14) 0.0480(16) 0.103(2) 0.0142(16) 0.0155(16) 0.0045(12)
C14 0.0308(12) 0.0356(14) 0.0370(14) 0.0019(11) 0.0006(10) 0.0006(10)
O15 0.0447(14) 0.0731(17) 0.107(2) -0.0072(15) 0.0083(13) 0.0170(12)
C16 0.0344(13) 0.0336(13) 0.0364(13) -0.0021(11) 0.0013(10) -0.0035(10)
C17 0.0298(12) 0.0402(15) 0.0443(15) 0.0057(12) 0.0025(10) -0.0010(11)
N18 0.0498(16) 0.0396(14) 0.0729(18) -0.0052(13) -0.0020(13) 0.0003(12)
N19 0.0437(15) 0.0678(19) 0.0652(18) 0.0249(15) 0.0098(13) 0.0053(14)
O20 0.0524(16) 0.0741(19) 0.144(3) -0.0246(18) 0.0095(16) 0.0158(13)
O21 0.079(2) 0.145(3) 0.137(3) 0.046(3) 0.066(2) 0.021(2)
O22 0.082(2) 0.107(2) 0.129(3) 0.005(2) 0.066(2) 0.0114(18)
C23 0.0606(19) 0.0440(17) 0.0403(16) -0.0038(13) -0.0037(13) -0.0068(14)
C24 0.0303(13) 0.0522(17) 0.0433(15) 0.0049(13) 0.0031(11) 0.0013(12)
C25 0.0364(14) 0.0406(15) 0.0488(16) 0.0045(12) 0.0064(11) 0.0052(11)
C26 0.061(2) 0.060(2) 0.0402(16) -0.0052(15) -0.0099(14) -0.0093(16)
C27 0.0430(16) 0.065(2) 0.0562(19) 0.0042(16) 0.0159(14) -0.0102(15)
C28 0.0439(16) 0.0512(18) 0.0406(15) 0.0048(13) -0.0095(12) -0.0031(13)
O29 0.0455(15) 0.0721(19) 0.188(4) -0.019(2) -0.0301(18) -0.0049(13)
C30 0.0354(15) 0.066(2) 0.078(2) 0.0104(19) 0.0101(15) -0.0100(15)
O31 0.088(2) 0.0667(19) 0.185(4) -0.067(2) -0.034(2) 0.0034(16)
C32 0.0409(16) 0.0399(16) 0.067(2) 0.0040(14) 0.0020(13) 0.0054(12)
C33 0.058(2) 0.055(2) 0.075(2) 0.0147(18) 0.0080(17) 0.0153(16)
C34 0.103(3) 0.074(3) 0.045(2) 0.0097(18) -0.0033(19) 0.023(2)
C35 0.075(2) 0.0410(18) 0.063(2) -0.0008(16) 0.0040(18) 0.0136(16)
O36 0.091(3) 0.127(3) 0.271(6) -0.135(4) -0.027(3) -0.003(2)
C37 0.086(3) 0.078(3) 0.0436(18) 0.0069(19) -0.0095(17) -0.006(2)
C38 0.071(3) 0.111(4) 0.049(2) -0.001(2) -0.0145(17) 0.001(2)
C39 0.0446(19) 0.063(2) 0.129(4) 0.031(2) 0.024(2) 0.0003(17)

loop_
_geom_bond_atom_site_label_1
_geom_bond_atom_site_label_2
_geom_bond_distance
_geom_bond_site_symmetry_2
_geom_bond_publ_flag
N1 O11 1.210(4) . ?
N1 O6 1.221(4) . ?
N1 C14 1.542(3) . ?
N2 O4 1.213(3) . ?
N2 O8 1.215(3) . ?
N2 C16 1.547(4) . ?
O3 C28 1.418(4) . ?
N5 O15 1.197(3) . ?
N5 O31 1.198(4) . ?
N5 C10 1.537(4) . ?
O7 C32 1.400(4) . ?
O9 C23 1.408(4) . ?
C10 C30 1.522(4) . ?
C10 C23 1.531(4) . ?
C10 C24 1.560(4) . ?
O12 N19 1.189(4) . ?
N13 O29 1.211(4) . ?
N13 O21 1.211(4) . ?
N13 C17 1.537(4) . ?
C14 C35 1.517(4) . ?
C14 C28 1.536(4) . ?
C14 C16 1.568(4) . ?
C16 C26 1.521(4) . ?
C16 C27 1.525(4) . ?
C17 C37 1.519(4) . ?
C17 C32 1.522(4) . ?
C17 C25 1.565(4) . ?
N18 O36 1.173(4) . ?
N18 O20 1.193(3) . ?
N18 C25 1.533(4) . ?
N19 O22 1.218(4) . ?
N19 C24 1.556(4) . ?
C24 C38 1.513(5) . ?
C24 C33 1.524(4) . ?
C25 C34 1.517(5) . ?
C25 C39 1.526(4) . ?
O3 H3 0.8200 . ?
O7 H7 0.8200 . ?
O9 H9 0.8200 . ?
C23 H23A 0.9700 . ?
C23 H23B 0.9700 . ?
C26 H26A 0.9600 . ?
C26 H26B 0.9600 . ?
C26 H26C 0.9600 . ?
C27 H27A 0.9600 . ?
C27 H27B 0.9600 . ?
C27 H27C 0.9600 . ?
C28 H28A 0.9700 . ?
C28 H28B 0.9700 . ?
C30 H30A 0.9600 . ?
C30 H30B 0.9600 . ?
C30 H30C 0.9600 . ?
C32 H32A 0.9700 . ?
C32 H32B 0.9700 . ?
C33 H33A 0.9600 . ?
C33 H33B 0.9600 . ?
C33 H33C 0.9600 . ?
C34 H34A 0.9600 . ?
C34 H34B 0.9600 . ?
C34 H34C 0.9600 . ?
C35 H35A 0.9600 . ?
C35 H35B 0.9600 . ?
C35 H35C 0.9600 . ?
C37 H37A 0.9600 . ?
C37 H37B 0.9600 . ?
C37 H37C 0.9600 . ?
C38 H38A 0.9600 . ?
C38 H38B 0.9600 . ?
C38 H38C 0.9600 . ?
C39 H39A 0.9600 . ?
C39 H39B 0.9600 . ?
C39 H39C 0.9600 . ?

loop_
_cod_related_entry_id
_cod_related_entry_database
_cod_related_entry_code
1 ChemSpider 4421703
